data_8106400
loop_
_publ_author_name
'Liu, Lian-Dong'
'Liu, Shu-Lian'
'Hou, Gui-Ge'

_publ_section_title
;
 Crystal structure of
 4-((E)-((E)-5-(2-fluorobenzylidene)-1-((4-fluorophenyl)sulfonyl)-4-oxopiperidin-3-ylidene)methyl)benzonitrile,
 C26H18F2N2O3S
;
_journal_issue 6
_journal_name_full 'Zeitschrift f\"ur Kristallographie - New Crystal Structures'
_journal_page_first 1063
_journal_page_last 1065
_journal_paper_doi 10.1515/ncrs-2018-0174
_journal_volume 233
_journal_year 2018
_chemical_formula_moiety 'C26 H18 F2 N2 O3 S'
_chemical_formula_sum 'C26 H18 F2 N2 O3 S'
_chemical_formula_weight 476.48
_space_group_crystal_system monoclinic
_space_group_IT_number 14
_space_group_name_Hall '-P 2ybc'
_space_group_name_H-M_alt 'P 1 21/c 1'
_atom_sites_solution_hydrogens geom
_cell_angle_alpha 90
_cell_angle_beta 102.316(5)
_cell_angle_gamma 90
_cell_formula_units_Z 4
_cell_length_a 8.412(3)
_cell_length_b 22.056(8)
_cell_length_c 12.125(4)
_cell_measurement_reflns_used 3268
_cell_measurement_temperature 173(2)
_cell_measurement_theta_max 52.271
_cell_measurement_theta_min 4.952
_cell_volume 2197.8(13)
_computing_cell_refinement 'Bruker SMART'
_computing_data_collection 'Bruker SMART'
_computing_data_reduction 'Bruker SAINT'
_computing_molecular_graphics 'Bruker SHELXTL'
_computing_publication_material 'Bruker SHELXTL'
_computing_structure_refinement 'SHELXL-2014/7 (Sheldrick, 2015)'
_computing_structure_solution 'Bruker SHELXTL'
_diffrn_ambient_temperature 173(2)
_diffrn_measured_fraction_theta_full 0.999
_diffrn_measured_fraction_theta_max 1.000
_diffrn_measurement_device_type 'CCD area detector'
_diffrn_measurement_method 'phi and omega scans'
_diffrn_radiation_type MoK\a
_diffrn_radiation_wavelength 0.71073
_diffrn_reflns_av_R_equivalents 0.0343
_diffrn_reflns_av_unetI/netI 0.0444
_diffrn_reflns_Laue_measured_fraction_full 0.999
_diffrn_reflns_Laue_measured_fraction_max 1.000
_diffrn_reflns_limit_h_max 10
_diffrn_reflns_limit_h_min -5
_diffrn_reflns_limit_k_max 26
_diffrn_reflns_limit_k_min -26
_diffrn_reflns_limit_l_max 14
_diffrn_reflns_limit_l_min -14
_diffrn_reflns_number 11378
_diffrn_reflns_point_group_measured_fraction_full 0.999
_diffrn_reflns_point_group_measured_fraction_max 1.000
_diffrn_reflns_theta_full 25.242
_diffrn_reflns_theta_max 25.500
_diffrn_reflns_theta_min 1.847
_diffrn_source 'sealed tube'
_exptl_absorpt_coefficient_mu 0.197
_exptl_absorpt_correction_type none
_exptl_crystal_colour yellow
_exptl_crystal_density_diffrn 1.440
_exptl_crystal_density_method 'not measured'
_exptl_crystal_description block
_exptl_crystal_F_000 984
_exptl_crystal_size_max 0.260
_exptl_crystal_size_mid 0.250
_exptl_crystal_size_min 0.050
_refine_diff_density_max 0.294
_refine_diff_density_min -0.340
_refine_diff_density_rms 0.046
_refine_ls_extinction_coef .
_refine_ls_extinction_method none
_refine_ls_goodness_of_fit_ref 1.033
_refine_ls_hydrogen_treatment constr
_refine_ls_matrix_type full
_refine_ls_number_parameters 307
_refine_ls_number_reflns 4095
_refine_ls_number_restraints 0
_refine_ls_restrained_S_all 1.033
_refine_ls_R_factor_all 0.0670
_refine_ls_R_factor_gt 0.0475
_refine_ls_shift/su_max 0.001
_refine_ls_shift/su_mean 0.000
_refine_ls_structure_factor_coef Fsqd
_refine_ls_weighting_details 'w=1/[\s^2^(Fo^2^)+(0.0609P)^2^] where P=(Fo^2^+2Fc^2^)/3'
_refine_ls_weighting_scheme calc
_refine_ls_wR_factor_gt 0.1076
_refine_ls_wR_factor_ref 0.1156
_reflns_Friedel_coverage 0.000
_reflns_Friedel_fraction_full .
_reflns_Friedel_fraction_max .
_reflns_number_gt 3110
_reflns_number_total 4095
_reflns_threshold_expression 'I > 2\s(I)'
_cod_data_source_file suppl_ncrs-2018-0174_suppl.cif
_cod_data_source_block 1
_cod_original_cell_volume 2198.0(14)
_cod_original_sg_symbol_H-M 'P 21/c'
_cod_database_code 8106400
_shelx_space_group_comment
;
The symmetry employed for this shelxl refinement is uniquely defined
by the following loop, which should always be used as a source of
symmetry information in preference to the above space-group names.
They are only intended as comments.
;
_shelx_estimated_absorpt_t_min 0.951
_shelx_estimated_absorpt_t_max 0.990

loop_
_space_group_symop_operation_xyz
'x, y, z'
'-x, y+1/2, -z+1/2'
'-x, -y, -z'
'x, -y-1/2, z-1/2'

loop_
_atom_site_label
_atom_site_type_symbol
_atom_site_fract_x
_atom_site_fract_y
_atom_site_fract_z
_atom_site_U_iso_or_equiv
_atom_site_adp_type
_atom_site_occupancy
_atom_site_site_symmetry_order
_atom_site_calc_flag
_atom_site_refinement_flags_posn
_atom_site_refinement_flags_adp
_atom_site_refinement_flags_occupancy
_atom_site_disorder_assembly
_atom_site_disorder_group
C1 C 0.5109(2) 0.61043(9) 0.45075(18) 0.0282(5) Uani 1 1 d . . . . .
C2 C 0.4474(3) 0.66868(10) 0.4410(2) 0.0370(6) Uani 1 1 d . . . . .
C3 C 0.4388(3) 0.70506(12) 0.5313(2) 0.0455(6) Uani 1 1 d . . . . .
H3 H 0.3953 0.7449 0.5203 0.055 Uiso 1 1 calc R U . . .
C4 C 0.4952(3) 0.68229(12) 0.6391(2) 0.0464(7) Uani 1 1 d . . . . .
H4 H 0.4896 0.7065 0.7029 0.056 Uiso 1 1 calc R U . . .
C5 C 0.5594(3) 0.62475(11) 0.6538(2) 0.0417(6) Uani 1 1 d . . . . .
H5 H 0.5979 0.6093 0.7278 0.050 Uiso 1 1 calc R U . . .
C6 C 0.5677(3) 0.58948(10) 0.56101(18) 0.0341(5) Uani 1 1 d . . . . .
H6 H 0.6133 0.5500 0.5724 0.041 Uiso 1 1 calc R U . . .
C7 C 0.5110(3) 0.57439(9) 0.34961(17) 0.0279(5) Uani 1 1 d . . . . .
H7 H 0.4190 0.5790 0.2893 0.033 Uiso 1 1 calc R U . . .
C8 C 0.6254(2) 0.53571(9) 0.33204(17) 0.0250(5) Uani 1 1 d . . . . .
C9 C 0.5941(2) 0.50182(9) 0.22258(18) 0.0270(5) Uani 1 1 d . . . . .
C10 C 0.7093(2) 0.45183(9) 0.20863(17) 0.0273(5) Uani 1 1 d . . . . .
C11 C 0.8562(3) 0.44224(9) 0.30376(18) 0.0320(5) Uani 1 1 d . . . . .
H11A H 0.8286 0.4128 0.3585 0.038 Uiso 1 1 calc R U . . .
H11B H 0.9463 0.4250 0.2729 0.038 Uiso 1 1 calc R U . . .
C12 C 0.7842(2) 0.52497(10) 0.41614(17) 0.0301(5) Uani 1 1 d . . . . .
H12A H 0.8236 0.5639 0.4528 0.036 Uiso 1 1 calc R U . . .
H12B H 0.7648 0.4969 0.4756 0.036 Uiso 1 1 calc R U . . .
C13 C 0.6782(3) 0.42130(9) 0.11060(18) 0.0290(5) Uani 1 1 d . . . . .
H13 H 0.5859 0.4345 0.0564 0.035 Uiso 1 1 calc R U . . .
C14 C 0.7683(3) 0.37020(9) 0.07624(18) 0.0295(5) Uani 1 1 d . . . . .
C15 C 0.7667(3) 0.36228(9) -0.03809(18) 0.0301(5) Uani 1 1 d . . . . .
H15 H 0.7067 0.3897 -0.0916 0.036 Uiso 1 1 calc R U . . .
C16 C 0.8503(3) 0.31550(10) -0.07497(19) 0.0331(5) Uani 1 1 d . . . . .
H16 H 0.8481 0.3109 -0.1532 0.040 Uiso 1 1 calc R U . . .
C17 C 0.9383(3) 0.27491(10) 0.00278(19) 0.0348(5) Uani 1 1 d . . . . .
C18 C 0.9386(3) 0.28133(10) 0.1174(2) 0.0425(6) Uani 1 1 d . . . . .
H18 H 0.9972 0.2534 0.1706 0.051 Uiso 1 1 calc R U . . .
C19 C 0.8538(3) 0.32810(10) 0.1533(2) 0.0393(6) Uani 1 1 d . . . . .
H19 H 0.8533 0.3319 0.2313 0.047 Uiso 1 1 calc R U . . .
C20 C 1.0241(3) 0.22505(11) -0.0344(2) 0.0428(6) Uani 1 1 d . . . . .
C21 C 0.9050(3) 0.58326(9) 0.19160(18) 0.0301(5) Uani 1 1 d . . . . .
C22 C 0.8874(3) 0.55904(10) 0.08393(19) 0.0367(5) Uani 1 1 d . . . . .
H22 H 0.9407 0.5222 0.0731 0.044 Uiso 1 1 calc R U . . .
C23 C 0.7924(3) 0.58846(11) -0.0074(2) 0.0418(6) Uani 1 1 d . . . . .
H23 H 0.7786 0.5724 -0.0816 0.050 Uiso 1 1 calc R U . . .
C24 C 0.7188(3) 0.64138(11) 0.0126(2) 0.0427(6) Uani 1 1 d . . . . .
C25 C 0.7324(3) 0.66633(11) 0.1182(2) 0.0422(6) Uani 1 1 d . . . . .
H25 H 0.6783 0.7031 0.1282 0.051 Uiso 1 1 calc R U . . .
C26 C 0.8265(3) 0.63652(10) 0.20921(19) 0.0348(5) Uani 1 1 d . . . . .
H26 H 0.8374 0.6524 0.2833 0.042 Uiso 1 1 calc R U . . .
F1 F 0.39138(19) 0.69104(6) 0.33479(12) 0.0567(4) Uani 1 1 d . . . . .
F2 F 0.6284(2) 0.67176(7) -0.07671(13) 0.0642(5) Uani 1 1 d . . . . .
N1 N 0.9098(2) 0.49932(8) 0.36203(14) 0.0287(4) Uani 1 1 d . . . . .
N2 N 1.0896(3) 0.18516(11) -0.0654(2) 0.0623(7) Uani 1 1 d . . . . .
O1 O 0.47692(18) 0.51400(7) 0.14691(13) 0.0376(4) Uani 1 1 d . . . . .
O2 O 1.13701(19) 0.50701(8) 0.26644(15) 0.0496(5) Uani 1 1 d . . . . .
O3 O 1.0843(2) 0.58965(8) 0.39257(14) 0.0477(5) Uani 1 1 d . . . . .
S1 S 1.02532(7) 0.54487(3) 0.30837(5) 0.03483(17) Uani 1 1 d . . . . .

loop_
_atom_site_aniso_label
_atom_site_aniso_U_11
_atom_site_aniso_U_22
_atom_site_aniso_U_33
_atom_site_aniso_U_23
_atom_site_aniso_U_13
_atom_site_aniso_U_12
C1 0.0251(11) 0.0300(12) 0.0302(12) -0.0008(9) 0.0075(9) -0.0021(9)
C2 0.0347(13) 0.0409(14) 0.0332(14) -0.0024(10) 0.0022(10) 0.0029(10)
C3 0.0416(15) 0.0404(14) 0.0539(17) -0.0108(12) 0.0084(12) 0.0076(11)
C4 0.0473(16) 0.0515(16) 0.0435(16) -0.0169(13) 0.0167(12) -0.0058(12)
C5 0.0480(15) 0.0507(16) 0.0282(13) -0.0013(11) 0.0120(11) -0.0079(12)
C6 0.0374(13) 0.0328(12) 0.0338(13) 0.0025(10) 0.0111(10) -0.0027(10)
C7 0.0276(12) 0.0285(12) 0.0257(11) 0.0040(9) 0.0018(9) -0.0030(9)
C8 0.0261(11) 0.0242(11) 0.0236(11) 0.0024(8) 0.0032(9) -0.0016(9)
C9 0.0255(11) 0.0261(11) 0.0284(12) 0.0034(9) 0.0032(9) -0.0017(9)
C10 0.0280(11) 0.0257(11) 0.0272(11) 0.0026(9) 0.0037(9) -0.0007(9)
C11 0.0326(12) 0.0307(12) 0.0312(12) 0.0018(9) 0.0036(10) 0.0062(9)
C12 0.0297(12) 0.0341(12) 0.0252(12) 0.0021(9) 0.0033(9) 0.0017(9)
C13 0.0300(12) 0.0278(11) 0.0280(12) 0.0046(9) 0.0038(9) -0.0002(9)
C14 0.0318(12) 0.0257(11) 0.0306(12) 0.0006(9) 0.0058(9) -0.0020(9)
C15 0.0309(12) 0.0276(11) 0.0306(12) 0.0034(9) 0.0039(9) -0.0017(9)
C16 0.0360(13) 0.0346(13) 0.0298(12) -0.0019(10) 0.0093(10) -0.0043(10)
C17 0.0332(13) 0.0299(12) 0.0406(14) -0.0040(10) 0.0059(10) -0.0023(10)
C18 0.0523(16) 0.0329(13) 0.0397(15) 0.0067(11) 0.0038(12) 0.0105(11)
C19 0.0543(16) 0.0314(13) 0.0320(13) 0.0005(10) 0.0087(11) 0.0060(11)
C20 0.0431(15) 0.0348(14) 0.0506(16) -0.0035(12) 0.0104(12) 0.0013(12)
C21 0.0272(12) 0.0345(12) 0.0287(12) 0.0016(10) 0.0058(9) -0.0071(9)
C22 0.0395(14) 0.0378(13) 0.0339(13) -0.0004(10) 0.0102(11) -0.0049(10)
C23 0.0478(15) 0.0476(15) 0.0289(13) -0.0038(11) 0.0055(11) -0.0133(12)
C24 0.0406(14) 0.0467(15) 0.0362(15) 0.0128(12) -0.0021(11) -0.0082(12)
C25 0.0438(15) 0.0358(14) 0.0468(16) 0.0060(11) 0.0088(12) 0.0000(11)
C26 0.0376(13) 0.0331(13) 0.0338(13) -0.0015(10) 0.0076(10) -0.0074(10)
F1 0.0719(11) 0.0467(9) 0.0435(9) 0.0010(7) -0.0054(7) 0.0259(7)
F2 0.0694(11) 0.0662(10) 0.0469(10) 0.0184(8) -0.0104(8) 0.0013(8)
N1 0.0263(10) 0.0320(10) 0.0266(10) 0.0007(8) 0.0030(8) 0.0019(8)
N2 0.0607(16) 0.0511(15) 0.0771(18) -0.0119(13) 0.0194(13) 0.0085(12)
O1 0.0341(9) 0.0437(9) 0.0294(9) -0.0048(7) -0.0053(7) 0.0118(7)
O2 0.0290(9) 0.0657(12) 0.0564(12) 0.0094(9) 0.0139(8) 0.0111(8)
O3 0.0402(10) 0.0550(11) 0.0400(10) -0.0007(8) -0.0089(8) -0.0141(8)
S1 0.0240(3) 0.0445(4) 0.0337(3) 0.0027(3) 0.0008(2) -0.0025(2)

loop_
_atom_type_symbol
_atom_type_description
_atom_type_scat_dispersion_real
_atom_type_scat_dispersion_imag
_atom_type_scat_source
C C 0.0033 0.0016 'International Tables Vol C Tables 4.2.6.8 and 6.1.1.4'
H H 0.0000 0.0000 'International Tables Vol C Tables 4.2.6.8 and 6.1.1.4'
O O 0.0106 0.0060 'International Tables Vol C Tables 4.2.6.8 and 6.1.1.4'
N N 0.0061 0.0033 'International Tables Vol C Tables 4.2.6.8 and 6.1.1.4'
F F 0.0171 0.0103 'International Tables Vol C Tables 4.2.6.8 and 6.1.1.4'
S S 0.1246 0.1234 'International Tables Vol C Tables 4.2.6.8 and 6.1.1.4'

loop_
_geom_angle_atom_site_label_1
_geom_angle_atom_site_label_2
_geom_angle_atom_site_label_3
_geom_angle
_geom_angle_site_symmetry_1
_geom_angle_site_symmetry_3
C2 C1 C6 115.8(2) . .
C2 C1 C7 120.1(2) . .
C6 C1 C7 124.12(19) . .
F1 C2 C3 118.4(2) . .
F1 C2 C1 117.67(19) . .
C3 C2 C1 123.9(2) . .
C2 C3 C4 118.4(2) . .
C2 C3 H3 120.8 . .
C4 C3 H3 120.8 . .
C5 C4 C3 120.2(2) . .
C5 C4 H4 119.9 . .
C3 C4 H4 119.9 . .
C4 C5 C6 120.0(2) . .
C4 C5 H5 120.0 . .
C6 C5 H5 120.0 . .
C5 C6 C1 121.7(2) . .
C5 C6 H6 119.1 . .
C1 C6 H6 119.1 . .
C8 C7 C1 127.6(2) . .
C8 C7 H7 116.2 . .
C1 C7 H7 116.2 . .
C7 C8 C9 117.60(19) . .
C7 C8 C12 123.61(19) . .
C9 C8 C12 118.79(17) . .
O1 C9 C8 121.07(18) . .
O1 C9 C10 120.84(19) . .
C8 C9 C10 118.08(18) . .
C13 C10 C9 117.36(19) . .
C13 C10 C11 125.28(19) . .
C9 C10 C11 117.28(18) . .
N1 C11 C10 111.33(17) . .
N1 C11 H11A 109.4 . .
C10 C11 H11A 109.4 . .
N1 C11 H11B 109.4 . .
C10 C11 H11B 109.4 . .
H11A C11 H11B 108.0 . .
N1 C12 C8 111.95(17) . .
N1 C12 H12A 109.2 . .
C8 C12 H12A 109.2 . .
N1 C12 H12B 109.2 . .
C8 C12 H12B 109.2 . .
H12A C12 H12B 107.9 . .
C10 C13 C14 128.4(2) . .
C10 C13 H13 115.8 . .
C14 C13 H13 115.8 . .
C15 C14 C19 118.3(2) . .
C15 C14 C13 118.83(19) . .
C19 C14 C13 122.8(2) . .
C16 C15 C14 121.3(2) . .
C16 C15 H15 119.3 . .
C14 C15 H15 119.3 . .
C15 C16 C17 119.8(2) . .
C15 C16 H16 120.1 . .
C17 C16 H16 120.1 . .
C16 C17 C18 119.7(2) . .
C16 C17 C20 120.6(2) . .
C18 C17 C20 119.6(2) . .
C19 C18 C17 120.0(2) . .
C19 C18 H18 120.0 . .
C17 C18 H18 120.0 . .
C18 C19 C14 120.8(2) . .
C18 C19 H19 119.6 . .
C14 C19 H19 119.6 . .
N2 C20 C17 178.7(3) . .
C26 C21 C22 120.8(2) . .
C26 C21 S1 119.47(17) . .
C22 C21 S1 119.74(17) . .
C23 C22 C21 120.0(2) . .
C23 C22 H22 120.0 . .
C21 C22 H22 120.0 . .
C24 C23 C22 117.7(2) . .
C24 C23 H23 121.1 . .
C22 C23 H23 121.1 . .
F2 C24 C23 118.5(2) . .
F2 C24 C25 117.7(2) . .
C23 C24 C25 123.7(2) . .
C24 C25 C26 118.2(2) . .
C24 C25 H25 120.9 . .
C26 C25 H25 120.9 . .
C25 C26 C21 119.4(2) . .
C25 C26 H26 120.3 . .
C21 C26 H26 120.3 . .
C11 N1 C12 111.66(16) . .
C11 N1 S1 119.05(14) . .
C12 N1 S1 119.23(14) . .
O2 S1 O3 120.18(11) . .
O2 S1 N1 106.01(10) . .
O3 S1 N1 106.66(10) . .
O2 S1 C21 107.58(11) . .
O3 S1 C21 107.01(11) . .
N1 S1 C21 109.06(10) . .

loop_
_geom_bond_atom_site_label_1
_geom_bond_atom_site_label_2
_geom_bond_distance
_geom_bond_site_symmetry_2
C1 C2 1.387(3) .
C1 C6 1.399(3) .
C1 C7 1.462(3) .
C2 F1 1.365(3) .
C2 C3 1.372(3) .
C3 C4 1.386(4) .
C3 H3 0.9500 .
C4 C5 1.376(4) .
C4 H4 0.9500 .
C5 C6 1.382(3) .
C5 H5 0.9500 .
C6 H6 0.9500 .
C7 C8 1.337(3) .
C7 H7 0.9500 .
C8 C9 1.497(3) .
C8 C12 1.516(3) .
C9 O1 1.225(2) .
C9 C10 1.502(3) .
C10 C13 1.342(3) .
C10 C11 1.515(3) .
C11 N1 1.467(3) .
C11 H11A 0.9900 .
C11 H11B 0.9900 .
C12 N1 1.471(3) .
C12 H12A 0.9900 .
C12 H12B 0.9900 .
C13 C14 1.467(3) .
C13 H13 0.9500 .
C14 C15 1.394(3) .
C14 C19 1.402(3) .
C15 C16 1.376(3) .
C15 H15 0.9500 .
C16 C17 1.393(3) .
C16 H16 0.9500 .
C17 C18 1.396(3) .
C17 C20 1.439(3) .
C18 C19 1.376(3) .
C18 H18 0.9500 .
C19 H19 0.9500 .
C20 N2 1.144(3) .
C21 C26 1.387(3) .
C21 C22 1.389(3) .
C21 S1 1.770(2) .
C22 C23 1.382(3) .
C22 H22 0.9500 .
C23 C24 1.367(3) .
C23 H23 0.9500 .
C24 F2 1.359(3) .
C24 C25 1.377(3) .
C25 C26 1.380(3) .
C25 H25 0.9500 .
C26 H26 0.9500 .
N1 S1 1.6272(18) .
O2 S1 1.4291(17) .
O3 S1 1.4311(17) .

loop_
_geom_hbond_atom_site_label_D
_geom_hbond_atom_site_label_H
_geom_hbond_atom_site_label_A
_geom_hbond_distance_DH
_geom_hbond_distance_HA
_geom_hbond_distance_DA
_geom_hbond_angle_DHA
_geom_hbond_site_symmetry_A
C12 H12B S1 0.99 2.98 3.717(2) 132.5 3_766
C12 H12B O3 0.99 2.63 3.450(3) 139.7 3_766

loop_
_geom_torsion_atom_site_label_1
_geom_torsion_atom_site_label_2
_geom_torsion_atom_site_label_3
_geom_torsion_atom_site_label_4
_geom_torsion
_geom_torsion_site_symmetry_1
_geom_torsion_site_symmetry_2
_geom_torsion_site_symmetry_3
_geom_torsion_site_symmetry_4
C6 C1 C2 F1 179.61(19) . . . .
C7 C1 C2 F1 -2.2(3) . . . .
C6 C1 C2 C3 0.2(3) . . . .
C7 C1 C2 C3 178.4(2) . . . .
F1 C2 C3 C4 179.8(2) . . . .
C1 C2 C3 C4 -0.7(4) . . . .
C2 C3 C4 C5 0.6(4) . . . .
C3 C4 C5 C6 0.0(4) . . . .
C4 C5 C6 C1 -0.6(3) . . . .
C2 C1 C6 C5 0.5(3) . . . .
C7 C1 C6 C5 -177.6(2) . . . .
C2 C1 C7 C8 143.2(2) . . . .
C6 C1 C7 C8 -38.7(3) . . . .
C1 C7 C8 C9 177.29(19) . . . .
C1 C7 C8 C12 -3.2(3) . . . .
C7 C8 C9 O1 8.0(3) . . . .
C12 C8 C9 O1 -171.48(19) . . . .
C7 C8 C9 C10 -171.22(18) . . . .
C12 C8 C9 C10 9.3(3) . . . .
O1 C9 C10 C13 -0.2(3) . . . .
C8 C9 C10 C13 179.07(18) . . . .
O1 C9 C10 C11 176.58(19) . . . .
C8 C9 C10 C11 -4.2(3) . . . .
C13 C10 C11 N1 145.8(2) . . . .
C9 C10 C11 N1 -30.7(2) . . . .
C7 C8 C12 N1 -158.74(19) . . . .
C9 C8 C12 N1 20.7(3) . . . .
C9 C10 C13 C14 -178.64(19) . . . .
C11 C10 C13 C14 4.9(3) . . . .
C10 C13 C14 C15 -151.3(2) . . . .
C10 C13 C14 C19 29.9(3) . . . .
C19 C14 C15 C16 -1.8(3) . . . .
C13 C14 C15 C16 179.35(19) . . . .
C14 C15 C16 C17 0.2(3) . . . .
C15 C16 C17 C18 1.2(3) . . . .
C15 C16 C17 C20 178.8(2) . . . .
C16 C17 C18 C19 -0.9(4) . . . .
C20 C17 C18 C19 -178.5(2) . . . .
C17 C18 C19 C14 -0.8(4) . . . .
C15 C14 C19 C18 2.2(3) . . . .
C13 C14 C19 C18 -179.1(2) . . . .
C26 C21 C22 C23 0.8(3) . . . .
S1 C21 C22 C23 179.36(17) . . . .
C21 C22 C23 C24 0.3(3) . . . .
C22 C23 C24 F2 178.3(2) . . . .
C22 C23 C24 C25 -0.9(4) . . . .
F2 C24 C25 C26 -178.7(2) . . . .
C23 C24 C25 C26 0.5(4) . . . .
C24 C25 C26 C21 0.6(3) . . . .
C22 C21 C26 C25 -1.3(3) . . . .
S1 C21 C26 C25 -179.82(17) . . . .
C10 C11 N1 C12 62.8(2) . . . .
C10 C11 N1 S1 -82.4(2) . . . .
C8 C12 N1 C11 -57.5(2) . . . .
C8 C12 N1 S1 87.7(2) . . . .
C11 N1 S1 O2 -39.41(17) . . . .
C12 N1 S1 O2 177.96(15) . . . .
C11 N1 S1 O3 -168.59(15) . . . .
C12 N1 S1 O3 48.78(17) . . . .
C11 N1 S1 C21 76.15(17) . . . .
C12 N1 S1 C21 -66.47(17) . . . .
C26 C21 S1 O2 -158.53(17) . . . .
C22 C21 S1 O2 22.9(2) . . . .
C26 C21 S1 O3 -28.1(2) . . . .
C22 C21 S1 O3 153.35(17) . . . .
C26 C21 S1 N1 86.92(18) . . . .
C22 C21 S1 N1 -91.62(18) . . . .
